data_7247432
loop_
_publ_author_name
'Mukherjee, Nilanjana'
'Chatterjee, Tanmay'

_publ_section_title
;
 Recyclable iodine-catalyzed oxidative C--H chalcogenation of
 1,1-diarylethenes in water: green synthesis of trisubstituted vinyl
 sulfides and selenides
;
_journal_issue 21
_journal_name_full 'Green Chemistry'
_journal_page_first 8798
_journal_page_last 8807
_journal_paper_doi 10.1039/D3GC02999A
_journal_volume 25
_journal_year 2023
_chemical_formula_moiety 'C17 H18 S'
_chemical_formula_sum 'C17 H18 S'
_chemical_formula_weight 254.37
_chemical_name_systematic NM-1287
_space_group_crystal_system orthorhombic
_space_group_IT_number 19
_space_group_name_Hall 'P 2ac 2ab'
_space_group_name_H-M_alt 'P 21 21 21'
_atom_sites_solution_hydrogens mixed
_atom_sites_solution_primary dual
_audit_creation_date 2023-05-09
_audit_creation_method
;
Olex2 1.5-alpha
(compiled 2022.06.10 svn.r3fa896fb for OlexSys, GUI svn.r6535)
;
_audit_update_record
;
2023-05-09 deposited with the CCDC.	2023-09-21 downloaded from the CCDC.
;
_cell_angle_alpha 90
_cell_angle_beta 90
_cell_angle_gamma 90
_cell_formula_units_Z 4
_cell_length_a 9.4617(5)
_cell_length_b 11.8672(7)
_cell_length_c 13.2190(8)
_cell_measurement_reflns_used 2648
_cell_measurement_temperature 293(2)
_cell_measurement_theta_max 79.1160
_cell_measurement_theta_min 4.9460
_cell_volume 1484.28(15)
_computing_cell_refinement 'CrysAlisPro 1.171.41.115a (Rigaku OD, 2021)'
_computing_data_collection 'CrysAlisPro 1.171.41.115a (Rigaku OD, 2021)'
_computing_data_reduction 'CrysAlisPro 1.171.41.115a (Rigaku OD, 2021)'
_computing_molecular_graphics 'Olex2 1.5-alpha (Dolomanov et al., 2009)'
_computing_publication_material 'Olex2 1.5-alpha (Dolomanov et al., 2009)'
_computing_structure_refinement 'SHELXL 2018/3 (Sheldrick, 2015)'
_computing_structure_solution 'SHELXT 2018/2 (Sheldrick, 2018)'
_diffrn_ambient_temperature 293(2)
_diffrn_detector 'Hybrid Pixel Array Detector'
_diffrn_detector_area_resol_mean 5.8140
_diffrn_measured_fraction_theta_full 0.990
_diffrn_measured_fraction_theta_max 0.957
_diffrn_measurement_details
;
List of Runs (angles in degrees, time in seconds):

  # Type    Start    End  Width  t~exp~   \w     \q     \k     \f   Frames
#--------------------------------------------------------------------------
  1  \w    -19.00  25.00   0.50   10.00    --    0.00  37.00-180.00   88
  2  \w     53.00  79.00   0.50   10.00    --    0.00  37.00-180.00   52
  3  \w     39.00  82.00   0.50   10.00    --    0.00  77.00-180.00   86
  4  \w    140.00 166.00   0.50   40.00    --  107.20  45.00  90.00   52
  5  \w     29.00  58.00   0.50   40.00    --  107.20 -30.00  30.00   58
  6  \w     63.00 125.00   0.50   40.00    --  107.20 -30.00  30.00  124
  7  \w     18.00 132.00   0.50   40.00    --  107.20 -61.00 -60.00  228
  8  \w     88.00 115.00   0.50   40.00    --  107.20  61.00 -90.00   54
  9  \w    114.00 181.00   0.50   40.00    --  107.20  77.00 -60.00  134
 10  \w     88.00 127.00   0.50   40.00    --  107.20  45.00  90.00   78
;
_diffrn_measurement_device 'four-circle diffractometer'
_diffrn_measurement_device_type 'XtaLAB AFC12 (RINC): Kappa dual home/near'
_diffrn_measurement_method '\w scans'
_diffrn_orient_matrix_type 'CrysAlisPro convention (1999,Acta A55,543-557)'
_diffrn_orient_matrix_UB_11 0.1109406000
_diffrn_orient_matrix_UB_12 -0.0756063000
_diffrn_orient_matrix_UB_13 -0.0514351000
_diffrn_orient_matrix_UB_21 -0.0427378000
_diffrn_orient_matrix_UB_22 0.0477882000
_diffrn_orient_matrix_UB_23 -0.1039694000
_diffrn_orient_matrix_UB_31 0.1113287000
_diffrn_orient_matrix_UB_32 0.0939978000
_diffrn_orient_matrix_UB_33 0.0114561000
_diffrn_radiation_monochromator mirror
_diffrn_radiation_probe x-ray
_diffrn_radiation_type 'Cu K\a'
_diffrn_radiation_wavelength 1.54184
_diffrn_reflns_av_R_equivalents 0.0430
_diffrn_reflns_av_unetI/netI 0.0491
_diffrn_reflns_Laue_measured_fraction_full 0.990
_diffrn_reflns_Laue_measured_fraction_max 0.957
_diffrn_reflns_limit_h_max 12
_diffrn_reflns_limit_h_min -11
_diffrn_reflns_limit_k_max 14
_diffrn_reflns_limit_k_min -10
_diffrn_reflns_limit_l_max 15
_diffrn_reflns_limit_l_min -16
_diffrn_reflns_number 5041
_diffrn_reflns_point_group_measured_fraction_full 0.904
_diffrn_reflns_point_group_measured_fraction_max 0.852
_diffrn_reflns_theta_full 67.684
_diffrn_reflns_theta_max 79.763
_diffrn_reflns_theta_min 5.008
_diffrn_source 'micro-focus sealed X-ray tube'
_diffrn_source_type 'Rigaku (Cu) X-ray Source'
_exptl_absorpt_coefficient_mu 1.754
_exptl_absorpt_correction_T_max 1.00000
_exptl_absorpt_correction_T_min 0.55438
_exptl_absorpt_correction_type multi-scan
_exptl_absorpt_process_details
;
CrysAlisPro 1.171.41.115a (Rigaku Oxford Diffraction, 2021)
Empirical absorption correction using spherical harmonics,
implemented in SCALE3 ABSPACK scaling algorithm.
;
_exptl_crystal_colour White
_exptl_crystal_density_diffrn 1.138
_exptl_crystal_F_000 544
_refine_diff_density_max 0.204
_refine_diff_density_min -0.264
_refine_diff_density_rms 0.032
_refine_ls_abs_structure_details
;
 Flack x determined using 750 quotients [(I+)-(I-)]/[(I+)+(I-)]
 (Parsons, Flack and Wagner, Acta Cryst. B69 (2013) 249-259).
;
_refine_ls_abs_structure_Flack 0.019(17)
_refine_ls_extinction_method none
_refine_ls_goodness_of_fit_ref 1.084
_refine_ls_hydrogen_treatment mixed
_refine_ls_matrix_type full
_refine_ls_number_parameters 209
_refine_ls_number_reflns 2754
_refine_ls_number_restraints 0
_refine_ls_restrained_S_all 1.084
_refine_ls_R_factor_all 0.0484
_refine_ls_R_factor_gt 0.0420
_refine_ls_shift/su_max 0.000
_refine_ls_shift/su_mean 0.000
_refine_ls_structure_factor_coef Fsqd
_refine_ls_weighting_details 'w=1/[\s^2^(Fo^2^)+(0.0614P)^2^+0.1737P] where P=(Fo^2^+2Fc^2^)/3'
_refine_ls_weighting_scheme calc
_refine_ls_wR_factor_gt 0.1146
_refine_ls_wR_factor_ref 0.1227
_reflns_Friedel_coverage 0.550
_reflns_Friedel_fraction_full 0.784
_reflns_Friedel_fraction_max 0.710
_reflns_number_gt 2395
_reflns_number_total 2754
_reflns_threshold_expression 'I > 2\s(I)'
_cod_data_source_file d3gc02999a2.cif
_cod_data_source_block nm-1287-crysalis
_cod_depositor_comments 'Adding full bibliography for 7247432.cif.'
_cod_database_code 7247432
_shelx_shelxl_version_number 2018/3
_shelx_space_group_comment
;
The symmetry employed for this shelxl refinement is uniquely defined
by the following loop, which should always be used as a source of
symmetry information in preference to the above space-group names.
They are only intended as comments.
;
_olex2_refinement_description
;
1. Fixed Uiso
 At 1.2 times of:
  All C(H) groups
 At 1.5 times of:
  All C(H,H,H) groups
2.a Aromatic/amide H refined with riding coordinates:
 C009(H009)
2.b Idealised Me refined as rotating group:
 C00G(H00b,H00d,H00g), C1(H1a,H1b,H1c)
;
_olex2_submission_special_instructions 'No special instructions were received'
_oxdiff_exptl_absorpt_empirical_details
;
Empirical correction (ABSPACK) includes:
- Absorption correction using spherical harmonics
- Frame scaling
;
_oxdiff_exptl_absorpt_empirical_full_max 1.871
_oxdiff_exptl_absorpt_empirical_full_min 0.546

loop_
_space_group_symop_operation_xyz
'x, y, z'
'-x+1/2, -y, z+1/2'
'-x, y+1/2, -z+1/2'
'x+1/2, -y+1/2, -z'

loop_
_atom_site_label
_atom_site_type_symbol
_atom_site_fract_x
_atom_site_fract_y
_atom_site_fract_z
_atom_site_U_iso_or_equiv
_atom_site_adp_type
_atom_site_occupancy
_atom_site_site_symmetry_order
_atom_site_calc_flag
_atom_site_refinement_flags_posn
_atom_site_refinement_flags_adp
_atom_site_refinement_flags_occupancy
_atom_site_disorder_assembly
_atom_site_disorder_group
S001 S 0.68093(9) 0.72139(8) 0.45183(7) 0.0717(3) Uani 1 1 d . . . . .
C002 C 0.4845(3) 0.5738(3) 0.6950(2) 0.0560(7) Uani 1 1 d . . . . .
C003 C 0.7146(3) 0.5153(3) 0.6094(2) 0.0561(7) Uani 1 1 d . . . . .
C004 C 0.4193(4) 0.6627(3) 0.7449(3) 0.0635(8) Uani 1 1 d . . . . .
C005 C 0.5915(3) 0.5921(3) 0.6148(2) 0.0543(6) Uani 1 1 d . . . . .
C006 C 0.7620(4) 0.4697(3) 0.5189(3) 0.0655(8) Uani 1 1 d . . . . .
C007 C 0.4420(4) 0.4659(3) 0.7211(3) 0.0714(9) Uani 1 1 d . . . . .
C008 C 0.7872(4) 0.4849(3) 0.6969(3) 0.0683(9) Uani 1 1 d . . . . .
C009 C 0.5712(3) 0.6780(3) 0.5499(3) 0.0590(7) Uani 1 1 d . . . . .
H009 H 0.488377 0.719128 0.558628 0.071 Uiso 1 1 calc R U . . .
C00A C 0.3163(4) 0.6441(4) 0.8180(3) 0.0721(9) Uani 1 1 d . . . . .
C00B C 0.9517(4) 0.3704(3) 0.6026(4) 0.0749(10) Uani 1 1 d . . . . .
C00C C 0.9039(4) 0.4149(4) 0.6934(3) 0.0785(10) Uani 1 1 d . . . . .
C00D C 0.2745(4) 0.5370(4) 0.8435(3) 0.0742(10) Uani 1 1 d . . . . .
C00E C 0.8783(4) 0.3988(3) 0.5159(3) 0.0750(10) Uani 1 1 d . . . . .
C00F C 0.3390(5) 0.4482(4) 0.7945(4) 0.0819(11) Uani 1 1 d . . . . .
C00G C 0.5866(6) 0.8425(5) 0.4096(4) 0.1051(17) Uani 1 1 d . . . . .
H00B H 0.646144 0.886696 0.366185 0.158 Uiso 1 1 calc R U . . .
H00D H 0.558706 0.886976 0.466918 0.158 Uiso 1 1 calc R U . . .
H00G H 0.504002 0.819238 0.372933 0.158 Uiso 1 1 calc R U . . .
C00H C 1.0789(6) 0.2948(5) 0.5992(7) 0.1084(18) Uani 1 1 d . . . . .
H004 H 0.451(4) 0.735(3) 0.729(3) 0.068(10) Uiso 1 1 d . . . . .
H006 H 0.713(5) 0.487(4) 0.456(3) 0.090(13) Uiso 1 1 d . . . . .
H007 H 0.485(5) 0.402(4) 0.688(4) 0.100(15) Uiso 1 1 d . . . . .
H00A H 0.276(5) 0.708(4) 0.845(3) 0.084(13) Uiso 1 1 d . . . . .
H00H H 1.083(7) 0.240(6) 0.654(5) 0.14(2) Uiso 1 1 d . . . . .
H008 H 0.753(5) 0.510(4) 0.761(4) 0.097(14) Uiso 1 1 d . . . . .
H00E H 0.908(5) 0.370(4) 0.450(4) 0.097(14) Uiso 1 1 d . . . . .
H00I H 1.166(8) 0.331(7) 0.616(6) 0.16(3) Uiso 1 1 d . . . . .
H00J H 1.091(9) 0.253(7) 0.531(6) 0.17(3) Uiso 1 1 d . . . . .
H00F H 0.317(6) 0.371(5) 0.809(4) 0.118(17) Uiso 1 1 d . . . . .
H00C H 0.952(5) 0.393(4) 0.755(4) 0.099(15) Uiso 1 1 d . . . . .
C1 C 0.1612(5) 0.5165(5) 0.9222(4) 0.1080(17) Uani 1 1 d . . . . .
H1A H 0.162510 0.576479 0.970926 0.162 Uiso 1 1 calc R U . . .
H1B H 0.178798 0.446127 0.955624 0.162 Uiso 1 1 calc R U . . .
H1C H 0.070364 0.514030 0.889864 0.162 Uiso 1 1 calc R U . . .

loop_
_atom_site_aniso_label
_atom_site_aniso_U_11
_atom_site_aniso_U_22
_atom_site_aniso_U_33
_atom_site_aniso_U_23
_atom_site_aniso_U_13
_atom_site_aniso_U_12
S001 0.0659(4) 0.0796(5) 0.0694(5) 0.0190(4) 0.0123(4) 0.0063(4)
C002 0.0573(15) 0.0559(16) 0.0546(16) 0.0024(13) 0.0021(14) 0.0005(13)
C003 0.0562(16) 0.0583(16) 0.0538(15) 0.0020(13) 0.0021(13) -0.0057(13)
C004 0.0739(19) 0.0587(18) 0.0578(17) 0.0004(14) 0.0069(16) -0.0029(17)
C005 0.0561(15) 0.0571(15) 0.0496(15) 0.0014(13) -0.0009(13) -0.0028(13)
C006 0.0698(19) 0.0653(19) 0.0612(18) -0.0074(15) 0.0019(16) 0.0027(16)
C007 0.076(2) 0.0597(18) 0.079(2) 0.0118(17) 0.0145(19) 0.0053(17)
C008 0.067(2) 0.078(2) 0.0597(18) 0.0072(16) 0.0005(16) 0.0094(17)
C009 0.0549(15) 0.0635(16) 0.0584(15) 0.0015(15) 0.0002(15) 0.0009(13)
C00A 0.0707(19) 0.082(2) 0.0633(19) -0.0019(17) 0.0096(18) 0.012(2)
C00B 0.0631(18) 0.0658(19) 0.096(3) 0.0102(19) 0.011(2) 0.0011(16)
C00C 0.070(2) 0.087(2) 0.078(3) 0.017(2) -0.001(2) 0.011(2)
C00D 0.0618(19) 0.095(3) 0.065(2) 0.0179(19) 0.0090(16) 0.0048(19)
C00E 0.078(2) 0.071(2) 0.076(2) -0.0097(18) 0.0159(19) 0.0003(18)
C00F 0.085(3) 0.071(2) 0.089(3) 0.021(2) 0.018(2) -0.002(2)
C00G 0.105(3) 0.113(3) 0.097(3) 0.053(3) 0.027(3) 0.029(3)
C00H 0.078(3) 0.101(4) 0.147(5) 0.014(4) 0.017(3) 0.023(3)
C1 0.086(3) 0.138(4) 0.100(3) 0.022(3) 0.033(3) 0.000(3)

loop_
_atom_type_symbol
_atom_type_description
_atom_type_scat_dispersion_real
_atom_type_scat_dispersion_imag
_atom_type_scat_source
C C 0.0181 0.0091 'International Tables Vol C Tables 4.2.6.8 and 6.1.1.4'
H H 0.0000 0.0000 'International Tables Vol C Tables 4.2.6.8 and 6.1.1.4'
S S 0.3331 0.5567 'International Tables Vol C Tables 4.2.6.8 and 6.1.1.4'

loop_
_geom_angle_atom_site_label_1
_geom_angle_atom_site_label_2
_geom_angle_atom_site_label_3
_geom_angle
_geom_angle_site_symmetry_1
_geom_angle_site_symmetry_3
_geom_angle_publ_flag
C009 S001 C00G 99.98(19) . . ?
C004 C002 C005 122.1(3) . . ?
C007 C002 C004 117.1(3) . . ?
C007 C002 C005 120.8(3) . . ?
C006 C003 C005 122.4(3) . . ?
C006 C003 C008 117.1(3) . . ?
C008 C003 C005 120.5(3) . . ?
C002 C004 C00A 121.3(3) . . ?
C002 C004 H004 117(2) . . ?
C00A C004 H004 122(2) . . ?
C003 C005 C002 118.8(3) . . ?
C009 C005 C002 118.0(3) . . ?
C009 C005 C003 123.2(3) . . ?
C003 C006 H006 120(3) . . ?
C00E C006 C003 121.2(4) . . ?
C00E C006 H006 119(3) . . ?
C002 C007 C00F 121.1(4) . . ?
C002 C007 H007 120(3) . . ?
C00F C007 H007 119(3) . . ?
C003 C008 H008 119(3) . . ?
C00C C008 C003 121.5(4) . . ?
C00C C008 H008 119(3) . . ?
S001 C009 H009 116.1 . . ?
C005 C009 S001 127.9(2) . . ?
C005 C009 H009 116.1 . . ?
C004 C00A H00A 115(3) . . ?
C00D C00A C004 121.3(4) . . ?
C00D C00A H00A 123(3) . . ?
C00C C00B C00H 121.0(5) . . ?
C00E C00B C00C 117.5(4) . . ?
C00E C00B C00H 121.5(5) . . ?
C008 C00C C00B 121.1(4) . . ?
C008 C00C H00C 121(3) . . ?
C00B C00C H00C 118(3) . . ?
C00A C00D C00F 117.7(3) . . ?
C00A C00D C1 121.4(4) . . ?
C00F C00D C1 120.9(4) . . ?
C006 C00E H00E 118(3) . . ?
C00B C00E C006 121.6(4) . . ?
C00B C00E H00E 121(3) . . ?
C007 C00F H00F 116(3) . . ?
C00D C00F C007 121.4(4) . . ?
C00D C00F H00F 123(4) . . ?
S001 C00G H00B 109.5 . . ?
S001 C00G H00D 109.5 . . ?
S001 C00G H00G 109.5 . . ?
H00B C00G H00D 109.5 . . ?
H00B C00G H00G 109.5 . . ?
H00D C00G H00G 109.5 . . ?
C00B C00H H00H 114(4) . . ?
C00B C00H H00I 114(5) . . ?
C00B C00H H00J 113(5) . . ?
H00H C00H H00I 95(6) . . ?
H00H C00H H00J 109(6) . . ?
H00I C00H H00J 109(7) . . ?
C00D C1 H1A 109.5 . . ?
C00D C1 H1B 109.5 . . ?
C00D C1 H1C 109.5 . . ?
H1A C1 H1B 109.5 . . ?
H1A C1 H1C 109.5 . . ?
H1B C1 H1C 109.5 . . ?

loop_
_geom_bond_atom_site_label_1
_geom_bond_atom_site_label_2
_geom_bond_distance
_geom_bond_site_symmetry_2
_geom_bond_publ_flag
S001 C009 1.740(3) . ?
S001 C00G 1.782(4) . ?
C002 C004 1.389(5) . ?
C002 C005 1.482(4) . ?
C002 C007 1.385(5) . ?
C003 C005 1.481(4) . ?
C003 C006 1.388(4) . ?
C003 C008 1.393(5) . ?
C004 C00A 1.391(5) . ?
C004 H004 0.93(4) . ?
C005 C009 1.346(4) . ?
C006 C00E 1.386(5) . ?
C006 H006 0.98(4) . ?
C007 C00F 1.392(6) . ?
C007 H007 0.96(5) . ?
C008 C00C 1.382(5) . ?
C008 H008 0.95(5) . ?
C009 H009 0.9300 . ?
C00A C00D 1.373(6) . ?
C00A H00A 0.92(4) . ?
C00B C00C 1.388(6) . ?
C00B C00E 1.381(6) . ?
C00B C00H 1.502(6) . ?
C00C H00C 0.97(5) . ?
C00D C00F 1.379(6) . ?
C00D C1 1.514(5) . ?
C00E H00E 0.98(5) . ?
C00F H00F 0.96(6) . ?
C00G H00B 0.9600 . ?
C00G H00D 0.9600 . ?
C00G H00G 0.9600 . ?
C00H H00H 0.98(7) . ?
C00H H00I 0.96(8) . ?
C00H H00J 1.03(8) . ?
C1 H1A 0.9600 . ?
C1 H1B 0.9600 . ?
C1 H1C 0.9600 . ?

loop_
_geom_torsion_atom_site_label_1
_geom_torsion_atom_site_label_2
_geom_torsion_atom_site_label_3
_geom_torsion_atom_site_label_4
_geom_torsion
_geom_torsion_site_symmetry_1
_geom_torsion_site_symmetry_2
_geom_torsion_site_symmetry_3
_geom_torsion_site_symmetry_4
_geom_torsion_publ_flag
C002 C004 C00A C00D -0.3(6) . . . . ?
C002 C005 C009 S001 177.9(2) . . . . ?
C002 C007 C00F C00D 0.6(7) . . . . ?
C003 C005 C009 S001 -2.4(5) . . . . ?
C003 C006 C00E C00B 0.1(6) . . . . ?
C003 C008 C00C C00B -1.2(6) . . . . ?
C004 C002 C005 C003 141.9(3) . . . . ?
C004 C002 C005 C009 -38.4(5) . . . . ?
C004 C002 C007 C00F -0.4(6) . . . . ?
C004 C00A C00D C00F 0.4(6) . . . . ?
C004 C00A C00D C1 -179.3(4) . . . . ?
C005 C002 C004 C00A 178.2(3) . . . . ?
C005 C002 C007 C00F -178.4(4) . . . . ?
C005 C003 C006 C00E 179.4(3) . . . . ?
C005 C003 C008 C00C -178.8(4) . . . . ?
C006 C003 C005 C002 134.9(3) . . . . ?
C006 C003 C005 C009 -44.8(5) . . . . ?
C006 C003 C008 C00C 1.8(5) . . . . ?
C007 C002 C004 C00A 0.3(5) . . . . ?
C007 C002 C005 C003 -40.3(5) . . . . ?
C007 C002 C005 C009 139.4(4) . . . . ?
C008 C003 C005 C002 -44.4(4) . . . . ?
C008 C003 C005 C009 135.9(3) . . . . ?
C008 C003 C006 C00E -1.2(5) . . . . ?
C00A C00D C00F C007 -0.6(7) . . . . ?
C00C C00B C00E C006 0.5(6) . . . . ?
C00E C00B C00C C008 0.0(6) . . . . ?
C00G S001 C009 C005 -176.3(4) . . . . ?
C00H C00B C00C C008 179.7(4) . . . . ?
C00H C00B C00E C006 -179.2(4) . . . . ?
C1 C00D C00F C007 179.1(4) . . . . ?
